data_2200049
loop_
_publ_author_name
'Bryan, Jeffrey C.'
'Burrell, Anthony K.'
'Kubas, Gregory J.'

_publ_section_title
;Bis[1,2-bis(diphenylphosphino)ethane-<i>P</i>,<i>P</i>'](dithioformato-<i>S</i>,<i>S</i>')technetium
 tris(benzene) solvate
;
_journal_issue 1
_journal_name_full 'Acta Crystallographica Section E'
_journal_page_first m1
_journal_page_last m2
_journal_paper_doi 10.1107/S1600536800017840
_journal_volume 57
_journal_year 2001
_chemical_formula_iupac '[Tc (C1 H1 S2) (C26 H24 P2)2], 3C6 H6'
_chemical_formula_moiety 'C53 H49 P4 S2 Tc, 3C6 H6'
_chemical_formula_sum 'C71 H67 P4 S2 Tc'
_chemical_formula_weight 1207.2
_chemical_name_common
;
Bis[1,2-bis(diphenylphosphino)ethane-P,P'](dithioformato-S,S')technetium
tris(benzene) solvate
;
_space_group_IT_number 2
_symmetry_cell_setting triclinic
_symmetry_space_group_name_Hall '-P 1'
_symmetry_space_group_name_H-M 'P -1'
_atom_type_scat_source
;International Tables for Crystallography (1992, Vol C,
 Tables 4.2.6.8 and 6.1.1.4)
;
_cell_angle_alpha 65.79(3)
_cell_angle_beta 88.10(3)
_cell_angle_gamma 67.88(3)
_cell_formula_units_Z 2
_cell_length_a 14.132(4)
_cell_length_b 14.738(6)
_cell_length_c 17.031(4)
_cell_measurement_reflns_used 25
_cell_measurement_temperature 193
_cell_measurement_theta_max 11.9
_cell_measurement_theta_min 7.6
_cell_volume 2966(2)
_computing_cell_refinement 'CAD-4 Software'
_computing_data_collection 'CAD-4 Software (Enraf-Nonius, 1989)'
_computing_data_reduction 'XCAD4 (Harms, 1993)'
_computing_molecular_graphics 'SHELXTL (Bruker, 1997)'
_computing_publication_material 'PLATON (Spek, 2000)'
_computing_structure_refinement 'SHELXL97 (Sheldrick, 1997)'
_computing_structure_solution 'SHELXS86 (Sheldrick, 1985)'
_diffrn_ambient_temperature 193
_diffrn_measured_fraction_theta_full 1.00
_diffrn_measured_fraction_theta_max 1.00
_diffrn_measurement_device_type 'Nonius CAD-4'
_diffrn_measurement_method \w
_diffrn_radiation_monochromator graphite
_diffrn_radiation_source 'fine-focus sealed tube'
_diffrn_radiation_type MoK\a
_diffrn_radiation_wavelength .71073
_diffrn_reflns_av_R_equivalents .029
_diffrn_reflns_av_sigmaI/netI .063
_diffrn_reflns_limit_h_max 16
_diffrn_reflns_limit_h_min 0
_diffrn_reflns_limit_k_max 17
_diffrn_reflns_limit_k_min -16
_diffrn_reflns_limit_l_max 20
_diffrn_reflns_limit_l_min -20
_diffrn_reflns_number 10893
_diffrn_reflns_theta_full 25.0
_diffrn_reflns_theta_max 25.0
_diffrn_reflns_theta_min 2.2
_diffrn_standards_decay_% 8
_diffrn_standards_interval_time 120
_diffrn_standards_number 3
_exptl_absorpt_coefficient_mu .464
_exptl_absorpt_correction_T_max .934
_exptl_absorpt_correction_T_min .854
_exptl_absorpt_correction_type '\y scan'
_exptl_absorpt_process_details '(SHELXTL-Plus; Siemens, 1990)'
_exptl_crystal_colour red--orange
_exptl_crystal_density_diffrn 1.35
_exptl_crystal_density_meas ?
_exptl_crystal_description block
_exptl_crystal_F_000 1256
_exptl_crystal_size_max .35
_exptl_crystal_size_mid .23
_exptl_crystal_size_min .15
_refine_diff_density_max .56
_refine_diff_density_min -.43
_refine_ls_extinction_method none
_refine_ls_goodness_of_fit_ref 1.04
_refine_ls_hydrogen_treatment mixed
_refine_ls_matrix_type full
_refine_ls_number_constraints 0
_refine_ls_number_parameters 768
_refine_ls_number_reflns 10431
_refine_ls_number_restraints 219
_refine_ls_restrained_S_all 1.14
_refine_ls_R_factor_all .066
_refine_ls_R_factor_gt .035
_refine_ls_shift/su_max .008
_refine_ls_shift/su_mean .000
_refine_ls_structure_factor_coef Fsqd
_refine_ls_weighting_details 'w = 1/[\s^2^(Fo^2^)+(0.0493P)^2^+0.5423P] where P = (Fo^2^+2Fc^2^)/3'
_refine_ls_weighting_scheme calc
_refine_ls_wR_factor_ref .104
_reflns_number_gt 7752
_reflns_number_total 10431
_reflns_threshold_expression I>2\s(I)
_cod_data_source_file na6006.cif
_cod_data_source_block I
_cod_depositor_comments
;
The following automatic conversions were performed:
'_symmetry_cell_setting' value 'Triclinic' changed to 'triclinic'
according to '/home/saulius/struct/CIF-dictionaries/cif_core.dic'
dictionary named 'cif_core.dic' version 2.4.1 from 2010-06-29.

Automatic conversion script
Id: cif_fix_enum 1527 2010-12-29 10:47:43Z saulius 

The following automatic conversions were performed:

'_symmetry_cell_setting' value 'Triclinic' changed to 'triclinic'
according to /home/saulius/struct/CIF-dictionaries/cif_core.dic
dictionary named 'cif_core.dic' version 2.4.1 from 2010-06-29.

Automatic conversion script
Id: cif_fix_values 1715 2011-07-08 13:25:40Z adriana 

The following automatic conversions were performed:

'_exptl_crystal_density_meas' value 'not measured' was changed to '?'
- the value is perceived as not measured.

Automatic conversion script
Id: cif_fix_values 3008 2015-01-20 13:52:24Z robertas 
;
_cod_database_code 2200049
_cod_database_fobs_code 2200049

loop_
_symmetry_equiv_pos_as_xyz
x,y,z
-x,-y,-z

loop_
_atom_site_aniso_label
_atom_site_aniso_U_11
_atom_site_aniso_U_22
_atom_site_aniso_U_33
_atom_site_aniso_U_12
_atom_site_aniso_U_13
_atom_site_aniso_U_23
Tc .01140(10) .01220(10) .01330(10) -.00460(10) .00160(10) -.00540(10)
S1 .0178(4) .0192(4) .0209(4) -.0064(4) .0014(3) -.0111(4)
S2 .0172(4) .0149(4) .0226(4) -.0030(4) -.0020(3) -.0073(3)
P1 .0149(4) .0156(4) .0155(4) -.0064(4) .0038(3) -.0069(3)
P2 .0134(4) .0156(4) .0158(4) -.0063(4) .0025(3) -.0073(3)
P3 .0116(4) .0137(4) .0156(4) -.0046(3) .0024(3) -.0062(3)
P4 .0160(4) .0142(4) .0163(4) -.0064(4) .0041(3) -.0057(3)
C1 .0201(18) .0171(17) .0187(17) -.0089(15) .0067(14) -.0073(14)
C2 .0145(17) .0205(17) .0214(18) -.0094(15) .0030(14) -.0104(15)
C3 .0191(18) .0151(17) .0190(17) -.0061(14) .0045(14) -.0078(14)
C4 .0154(17) .0160(17) .0259(19) -.0079(15) .0062(14) -.0073(15)
C5 .0235(19) .0168(17) .0249(19) -.0084(16) .0075(15) -.0106(15)
C10 .0164(17) .0151(16) .0158(17) -.0022(14) .0044(14) -.0062(14)
C11 .0185(18) .0225(18) .0176(17) -.0044(15) .0033(14) -.0089(15)
C12 .0210(19) .029(2) .025(2) -.0046(17) -.0008(16) -.0130(17)
C13 .038(2) .0239(19) .0160(18) -.0017(18) -.0011(17) -.0062(15)
C14 .040(2) .026(2) .023(2) -.0142(19) .0094(18) -.0061(16)
C15 .024(2) .0241(19) .0234(19) -.0107(16) .0025(15) -.0066(15)
C20 .0166(17) .0185(17) .0137(16) -.0074(14) .0032(13) -.0037(14)
C21 .022(2) .0261(19) .026(2) -.0104(16) .0071(16) -.0110(16)
C22 .030(2) .028(2) .033(2) -.0084(18) .0103(17) -.0187(18)
C23 .020(2) .039(2) .027(2) -.0056(18) .0099(16) -.0171(18)
C24 .0159(19) .041(2) .025(2) -.0112(17) .0054(15) -.0143(18)
C25 .0199(19) .029(2) .0216(18) -.0119(16) .0042(15) -.0112(16)
C30 .0110(16) .0205(17) .0164(16) -.0058(14) -.0005(13) -.0089(14)
C31 .0125(17) .0228(18) .0274(19) -.0057(15) -.0003(14) -.0115(16)
C32 .0181(19) .026(2) .044(2) -.0109(16) .0026(17) -.0210(18)
C33 .021(2) .040(2) .044(2) -.0071(18) .0057(17) -.035(2)
C34 .0176(19) .042(2) .0251(19) -.0141(17) .0058(15) -.0198(18)
C35 .0194(18) .0251(18) .0217(18) -.0112(16) .0035(14) -.0121(15)
C40 .0176(18) .0186(17) .0185(17) -.0100(15) .0019(14) -.0074(14)
C41 .0170(18) .0227(18) .0215(18) -.0089(15) .0019(14) -.0094(15)
C42 .027(2) .029(2) .0159(18) -.0113(17) -.0003(15) -.0088(15)
C43 .023(2) .029(2) .0238(19) -.0067(17) -.0063(16) -.0059(16)
C44 .0162(18) .0232(19) .033(2) -.0027(16) .0018(16) -.0128(16)
C45 .0136(17) .0225(18) .0248(18) -.0067(15) .0054(14) -.0127(15)
C50 .0128(16) .0151(16) .0244(18) -.0047(14) .0019(14) -.0068(14)
C51 .0204(19) .0177(18) .029(2) -.0034(15) .0064(16) -.0092(16)
C52 .026(2) .0224(19) .027(2) -.0091(17) .0064(16) -.0016(16)
C53 .024(2) .0163(18) .038(2) -.0094(16) -.0007(17) -.0029(16)
C54 .024(2) .0216(19) .037(2) -.0076(16) .0006(17) -.0147(17)
C55 .0192(18) .0188(18) .0234(19) -.0066(15) .0012(15) -.0066(15)
C60 .0144(17) .0251(18) .0146(16) -.0080(15) .0039(13) -.0089(14)
C61 .0156(18) .0251(19) .029(2) -.0054(16) .0028(15) -.0142(16)
C62 .027(2) .033(2) .035(2) -.0142(18) .0046(17) -.0207(18)
C63 .0170(19) .042(2) .031(2) -.0092(18) -.0015(16) -.0183(19)
C64 .0174(19) .029(2) .030(2) -.0017(16) -.0052(16) -.0097(17)
C65 .0212(19) .0232(19) .0228(19) -.0052(16) .0024(15) -.0100(15)
C70 .030(2) .0161(17) .0119(16) -.0119(16) .0046(14) -.0041(13)
C71 .045(3) .030(2) .0207(19) -.028(2) .0039(17) -.0051(16)
C72 .062(3) .045(3) .029(2) -.039(2) -.012(2) -.003(2)
C73 .097(4) .039(3) .0137(19) -.044(3) .009(2) -.0083(18)
C74 .066(3) .035(2) .023(2) -.020(2) .020(2) -.0103(19)
C75 .042(3) .027(2) .027(2) -.0082(19) .0136(19) -.0055(17)
C80 .0208(18) .0178(17) .0206(18) -.0106(15) .0102(14) -.0083(14)
C81 .025(2) .0208(18) .0241(19) -.0075(16) .0043(15) -.0104(15)
C82 .047(3) .0167(18) .032(2) -.0125(18) .0188(19) -.0100(17)
C83 .039(2) .033(2) .049(3) -.025(2) .025(2) -.027(2)
C84 .032(2) .037(2) .045(2) -.023(2) .0142(19) -.026(2)
C85 .0205(19) .0251(19) .032(2) -.0129(16) .0049(16) -.0120(16)
C90 .045(3) .032(2) .036(2) -.021(2) .017(2) -.0203(19)
C91 .021(2) .031(2) .044(2) -.0102(18) .0123(18) -.0143(19)
C92 .030(2) .039(2) .035(2) -.019(2) .0000(18) -.0091(19)
C93 .048(3) .030(2) .035(2) -.021(2) .011(2) -.0162(19)
C94 .032(2) .024(2) .035(2) -.0074(18) .0086(19) -.0050(18)
C95 .031(2) .036(2) .027(2) -.017(2) .0023(17) -.0058(18)
C100 .044(6) .038(6) .028(4) -.012(5) .003(4) -.020(4)
C101 .045(10) .049(8) .051(7) -.001(7) -.013(7) -.028(7)
C102 .021(5) .059(12) .066(12) -.011(6) -.006(6) -.042(9)
C103 .023(7) .040(5) .067(9) -.013(6) .004(6) -.030(6)
C104 .021(5) .034(5) .031(4) -.011(3) .004(3) -.015(3)
C105 .029(4) .057(5) .031(4) -.025(4) .010(3) -.024(4)
C112 .026(4) .037(3) .058(5) -.005(3) .007(3) -.024(3)
C113 .017(3) .062(4) .043(4) -.013(3) .003(3) -.021(3)
C114 .024(4) .101(7) .076(5) -.018(4) .008(4) -.061(4)
C115 .034(4) .059(4) .060(5) -.017(4) .006(3) -.042(4)
C116 .048(5) .061(5) .085(6) -.024(4) .005(5) -.048(5)
C117 .034(4) .049(4) .057(4) -.026(3) .015(3) -.033(3)
C106 .056(15) .057(19) .08(2) -.036(15) .012(15) -.042(16)
C107 .020(11) .033(13) .048(12) -.001(9) .020(7) -.014(11)
C108 .030(10) .011(8) .032(11) .002(7) -.003(8) -.003(9)
C109 .019(12) .032(9) .031(10) -.006(9) .002(9) -.012(8)
C110 .040(15) .058(14) .045(9) -.018(10) -.001(9) -.037(8)
C111 .026(9) .068(15) .058(13) -.019(8) .014(8) -.058(12)
C119 .028(11) .091(17) .103(18) -.018(10) .008(11) -.082(15)
C121 .058(14) .042(10) .026(9) -.006(10) .015(9) .009(8)
C122 .063(18) .110(16) .048(12) -.028(15) .022(13) -.028(14)
C123 .048(16) .085(15) .047(12) -.009(12) .026(11) -.025(12)

loop_
_atom_site_label
_atom_site_fract_x
_atom_site_fract_y
_atom_site_fract_z
_atom_site_U_iso_or_equiv
_atom_site_thermal_displace_type
_atom_site_occupancy
_atom_site_type_symbol
Tc .68692(2) .67315(2) .61216(2) .01240(10) Uani 1.000 Tc
S1 .69885(7) .77850(7) .69129(5) .0187(2) Uani 1.000 S
S2 .55321(7) .85846(7) .54825(6) .0195(2) Uani 1.000 S
P1 .59799(7) .59135(7) .72035(5) .0152(2) Uani 1.000 P
P2 .61640(7) .60808(7) .53325(5) .0146(2) Uani 1.000 P
P3 .84407(6) .51919(7) .66499(5) .0138(2) Uani 1.000 P
P4 .79020(7) .74527(7) .51157(5) .0157(2) Uani 1.000 P
C1 .5795(3) .4860(3) .6984(2) .0184(10) Uani 1.000 C
C2 .5363(3) .5400(3) .6021(2) .0175(10) Uani 1.000 C
C3 .9215(3) .5270(3) .5740(2) .0178(10) Uani 1.000 C
C4 .9228(3) .6399(3) .5326(2) .0193(10) Uani 1.000 C
C5 .6008(3) .8864(3) .6197(2) .0211(11) Uani 1.000 C
C10 .6493(3) .5237(3) .8367(2) .0173(10) Uani 1.000 C
C11 .7350(3) .5332(3) .8652(2) .0207(10) Uani 1.000 C
C12 .7744(3) .4837(3) .9526(2) .0261(11) Uani 1.000 C
C13 .7274(3) .4250(3) 1.0136(2) .0302(11) Uani 1.000 C
C14 .6414(3) .4159(3) .9870(2) .0311(12) Uani 1.000 C
C15 .6026(3) .4647(3) .8996(2) .0247(11) Uani 1.000 C
C20 .4656(3) .6714(3) .7318(2) .0173(10) Uani 1.000 C
C21 .4522(3) .7593(3) .7498(2) .0246(11) Uani 1.000 C
C22 .3571(3) .8202(3) .7651(3) .0295(12) Uani 1.000 C
C23 .2735(3) .7935(3) .7616(2) .0298(12) Uani 1.000 C
C24 .2846(3) .7078(3) .7427(2) .0274(11) Uani 1.000 C
C25 .3803(3) .6466(3) .7275(2) .0227(11) Uani 1.000 C
C30 .6933(2) .5106(3) .4903(2) .0157(9) Uani 1.000 C
C31 .6947(3) .4075(3) .5175(2) .0210(10) Uani 1.000 C
C32 .7518(3) .3390(3) .4801(3) .0265(11) Uani 1.000 C
C33 .8076(3) .3730(3) .4151(3) .0305(12) Uani 1.000 C
C34 .8089(3) .4758(3) .3870(2) .0256(11) Uani 1.000 C
C35 .7523(3) .5434(3) .4246(2) .0206(10) Uani 1.000 C
C40 .5145(3) .7032(3) .4366(2) .0175(10) Uani 1.000 C
C41 .5156(3) .6958(3) .3573(2) .0201(10) Uani 1.000 C
C42 .4376(3) .7702(3) .2885(2) .0241(11) Uani 1.000 C
C43 .3572(3) .8552(3) .2956(2) .0282(11) Uani 1.000 C
C44 .3554(3) .8629(3) .3746(2) .0255(11) Uani 1.000 C
C45 .4323(3) .7872(3) .4443(2) .0196(10) Uani 1.000 C
C50 .8583(3) .3764(3) .7085(2) .0183(10) Uani 1.000 C
C51 .8445(3) .3242(3) .7953(2) .0241(11) Uani 1.000 C
C52 .8546(3) .2176(3) .8293(3) .0286(11) Uani 1.000 C
C53 .8780(3) .1607(3) .7788(3) .0287(11) Uani 1.000 C
C54 .8928(3) .2108(3) .6935(3) .0271(11) Uani 1.000 C
C55 .8824(3) .3183(3) .6588(2) .0216(11) Uani 1.000 C
C60 .9481(3) .4991(3) .7430(2) .0179(10) Uani 1.000 C
C61 .9472(3) .5847(3) .7584(2) .0232(11) Uani 1.000 C
C62 1.0301(3) .5737(3) .8085(3) .0287(12) Uani 1.000 C
C63 1.1150(3) .4762(3) .8439(2) .0298(11) Uani 1.000 C
C64 1.1172(3) .3902(3) .8296(2) .0288(11) Uani 1.000 C
C65 1.0346(3) .4006(3) .7797(2) .0235(11) Uani 1.000 C
C70 .7575(3) .8042(3) .3924(2) .0192(10) Uani 1.000 C
C71 .6558(3) .8479(3) .3552(2) .0297(14) Uani 1.000 C
C72 .6300(4) .8977(4) .2650(3) .0437(16) Uani 1.000 C
C73 .7059(4) .9041(4) .2118(3) .0455(18) Uani 1.000 C
C74 .8070(4) .8611(3) .2487(3) .0425(14) Uani 1.000 C
C75 .8323(4) .8129(3) .3378(3) .0362(14) Uani 1.000 C
C80 .8167(3) .8584(3) .5141(2) .0190(10) Uani 1.000 C
C81 .7497(3) .9648(3) .4639(2) .0236(11) Uani 1.000 C
C82 .7672(3) 1.0513(3) .4633(3) .0325(13) Uani 1.000 C
C83 .8534(3) 1.0330(3) .5135(3) .0339(14) Uani 1.000 C
C84 .9192(3) .9276(3) .5653(3) .0322(12) Uani 1.000 C
C85 .9014(3) .8411(3) .5670(2) .0247(11) Uani 1.000 C
C90 .2282(3) .8795(3) .9528(3) .0340(14) Uani 1.000 C
C91 .3118(3) .8622(3) 1.0053(3) .0329(12) Uani 1.000 C
C92 .3021(3) .9316(3) 1.0433(3) .0353(12) Uani 1.000 C
C93 .2087(3) 1.0187(3) 1.0286(3) .0352(14) Uani 1.000 C
C94 .1267(3) 1.0348(3) .9771(3) .0344(12) Uani 1.000 C
C95 .1359(3) .9650(3) .9393(3) .0329(12) Uani 1.000 C
C100 .8798(13) .7290(17) .9410(8) .036(3) Uani .680 C
C101 .9752(16) .726(2) .9628(9) .051(5) Uani .680 C
C102 1.0166(14) .791(2) .9018(11) .044(6) Uani .680 C
C103 .9663(11) .8543(15) .8176(9) .041(4) Uani .680 C
C104 .8750(8) .8552(7) .7944(6) .028(3) Uani .680 C
C105 .8296(7) .7921(9) .8575(6) .035(3) Uani .680 C
C112 .41759(16) .2985(3) 1.0245(2) .042(2) Uani .730 C
C113 .39980(16) .3366(3) .9348(2) .042(2) Uani .730 C
C114 .39480(16) .2689(3) .8989(2) .061(3) Uani .730 C
C115 .40758(16) .1631(3) .9528(2) .046(3) Uani .730 C
C116 .42537(16) .1250(3) 1.0426(2) .058(3) Uani .730 C
C117 .43037(16) .1927(3) 1.0784(2) .040(2) Uani .730 C
C106 .869(3) .745(4) .9174(15) .055(10) Uani .320 C
C107 .960(3) .722(4) .9661(18) .038(7) Uani .320 C
C108 1.021(3) .777(3) .924(2) .030(6) Uani .320 C
C109 .991(2) .854(3) .8382(17) .029(6) Uani .320 C
C110 .9012(19) .881(2) .7926(12) .043(7) Uani .320 C
C111 .84101(16) .8187(3) .8353(2) .040(7) Uani .320 C
C118 .40322(16) .3277(3) .9738(2) .045(6) Uiso .270 C
C119 .39618(16) .3167(3) .8909(2) .061(9) Uani .270 C
C120 .39773(16) .2207(3) .8978(2) .039(5) Uiso .270 C
C121 .40643(16) .1401(3) .9838(2) .055(6) Uani .270 C
C122 .41054(16) .1490(3) 1.0512(2) .078(9) Uani .270 C
C123 .41992(16) .2676(3) 1.0440(2) .067(8) Uani .270 C
H1A .64600 .42330 .71110 .0220 Uiso 1.000 H
H1B .53050 .46050 .73470 .0220 Uiso 1.000 H
H2A .46490 .59410 .59250 .0210 Uiso 1.000 H
H2B .53390 .48450 .58450 .0210 Uiso 1.000 H
H3A .99270 .47110 .59600 .0210 Uiso 1.000 H
H3B .89040 .51410 .53040 .0210 Uiso 1.000 H
H4A .95160 .65130 .47730 .0230 Uiso 1.000 H
H4B .96760 .64600 .57200 .0230 Uiso 1.000 H
H5 .575(3) .953(3) .620(2) .0320 Uiso 1.000 H
H11 .76690 .57430 .82380 .0250 Uiso 1.000 H
H12 .83360 .49000 .97070 .0310 Uiso 1.000 H
H13 .75430 .39110 1.07360 .0360 Uiso 1.000 H
H14 .60890 .37610 1.02880 .0370 Uiso 1.000 H
H15 .54340 .45800 .88190 .0300 Uiso 1.000 H
H21 .50920 .77810 .75160 .0290 Uiso 1.000 H
H22 .34950 .87940 .77780 .0360 Uiso 1.000 H
H23 .20840 .83430 .77240 .0360 Uiso 1.000 H
H24 .22700 .69030 .73990 .0330 Uiso 1.000 H
H25 .38730 .58800 .71420 .0270 Uiso 1.000 H
H31 .65620 .38310 .56230 .0250 Uiso 1.000 H
H32 .75200 .26860 .49980 .0320 Uiso 1.000 H
H33 .84530 .32670 .38920 .0360 Uiso 1.000 H
H34 .84810 .49930 .34260 .0310 Uiso 1.000 H
H35 .75350 .61320 .40550 .0250 Uiso 1.000 H
H41 .57060 .63890 .35060 .0240 Uiso 1.000 H
H42 .43920 .76290 .23550 .0290 Uiso 1.000 H
H43 .30450 .90710 .24780 .0340 Uiso 1.000 H
H44 .30080 .92060 .38070 .0310 Uiso 1.000 H
H45 .42890 .79270 .49810 .0240 Uiso 1.000 H
H51 .82820 .36230 .83070 .0290 Uiso 1.000 H
H52 .84540 .18300 .88810 .0350 Uiso 1.000 H
H53 .88380 .08780 .80250 .0340 Uiso 1.000 H
H54 .90990 .17200 .65860 .0330 Uiso 1.000 H
H55 .89210 .35240 .60000 .0260 Uiso 1.000 H
H61 .88910 .65200 .73440 .0280 Uiso 1.000 H
H62 1.02830 .63320 .81840 .0340 Uiso 1.000 H
H63 1.17170 .46850 .87810 .0360 Uiso 1.000 H
H64 1.17560 .32320 .85400 .0340 Uiso 1.000 H
H65 1.03680 .34060 .77050 .0280 Uiso 1.000 H
H71 .60340 .84390 .39120 .0360 Uiso 1.000 H
H72 .56000 .92740 .23980 .0520 Uiso 1.000 H
H73 .68820 .93790 .15030 .0550 Uiso 1.000 H
H74 .85960 .86460 .21270 .0510 Uiso 1.000 H
H75 .90220 .78490 .36260 .0430 Uiso 1.000 H
H81 .69040 .97850 .42900 .0290 Uiso 1.000 H
H82 .71990 1.12350 .42840 .0390 Uiso 1.000 H
H83 .86700 1.09200 .51210 .0400 Uiso 1.000 H
H84 .97790 .91430 .60060 .0380 Uiso 1.000 H
H85 .94690 .76920 .60420 .0300 Uiso 1.000 H
H90 .23460 .83240 .92620 .0410 Uiso 1.000 H
H91 .37570 .80280 1.01530 .0400 Uiso 1.000 H
H92 .35930 .91970 1.07940 .0420 Uiso 1.000 H
H93 .20220 1.06670 1.05430 .0420 Uiso 1.000 H
H94 .06270 1.09410 .96710 .0410 Uiso 1.000 H
H95 .07820 .97650 .90390 .0400 Uiso 1.000 H
H100 .84970 .68710 .98390 .0430 Uiso .680 H
H101 1.01170 .68020 1.01990 .0610 Uiso .680 H
H102 1.08010 .79120 .91770 .0540 Uiso .680 H
H103 .99590 .89770 .77560 .0490 Uiso .680 H
H104 .84140 .89800 .73610 .0340 Uiso .680 H
H105 .76490 .79360 .84200 .0410 Uiso .680 H
H112 .42100 .34490 1.04910 .0500 Uiso .730 H
H113 .39110 .40890 .89790 .0500 Uiso .730 H
H114 .38260 .29490 .83750 .0730 Uiso .730 H
H115 .40420 .11670 .92830 .0550 Uiso .730 H
H116 .43410 .05270 1.07940 .0700 Uiso .730 H
H117 .44250 .16670 1.13980 .0480 Uiso .730 H
H106 .82640 .70740 .94380 .0670 Uiso .320 H
H107 .97890 .67150 1.02550 .0470 Uiso .320 H
H108 1.08390 .76200 .95390 .0350 Uiso .320 H
H109 1.03550 .88850 .81070 .0350 Uiso .320 H
H110 .87850 .93710 .73530 .0520 Uiso .320 H
H111 .77980 .83100 .80380 .0480 Uiso .320 H
H118 .39130 .39910 .96550 .0540 Uiso .270 H
H119 .39090 .37400 .83600 .0740 Uiso .270 H
H120 .39320 .20790 .84800 .0460 Uiso .270 H
H121 .40930 .07260 .98860 .0660 Uiso .270 H
H122 .40880 .09440 1.10530 .0940 Uiso .270 H
H123 .43650 .27910 1.09190 .0810 Uiso .270 H

loop_
_geom_angle_atom_site_label_1
_geom_angle_atom_site_label_2
_geom_angle_atom_site_label_3
_geom_angle
_geom_angle_publ_flag
S1 Tc S2 68.38(4) yes
S1 Tc P1 89.52(4) yes
S1 Tc P2 160.79(5) yes
S1 Tc P3 103.41(5) yes
S1 Tc P4 89.41(4) yes
S2 Tc P1 98.18(5) yes
S2 Tc P2 95.66(5) yes
S2 Tc P3 165.10(5) yes
S2 Tc P4 85.93(5) yes
P1 Tc P2 82.05(4) yes
P1 Tc P3 94.05(4) yes
P1 Tc P4 175.03(5) yes
P2 Tc P3 94.42(5) yes
P2 Tc P4 100.39(4) yes
P3 Tc P4 81.48(4) yes
Tc S1 C5 88.86(15) no
Tc S2 C5 90.09(15) no
Tc P1 C1 108.38(12) no
Tc P1 C10 122.16(15) no
Tc P1 C20 120.93(13) no
C1 P1 C10 104.39(18) no
C1 P1 C20 102.2(2) no
C10 P1 C20 96.09(18) no
Tc P2 C2 108.60(12) no
Tc P2 C30 124.61(12) no
Tc P2 C40 121.23(15) no
C2 P2 C30 102.85(18) no
C2 P2 C40 96.65(18) no
C30 P2 C40 98.28(17) no
Tc P3 C3 107.82(13) no
Tc P3 C50 125.77(15) no
Tc P3 C60 123.40(15) no
C3 P3 C50 100.72(19) no
C3 P3 C60 95.27(18) no
C50 P3 C60 97.90(18) no
Tc P4 C4 110.12(13) no
Tc P4 C70 123.82(15) no
Tc P4 C80 118.82(13) no
C4 P4 C70 102.99(18) no
C4 P4 C80 101.5(2) no
C70 P4 C80 96.34(17) no
P1 C1 C2 105.7(3) no
P2 C2 C1 111.6(3) no
P3 C3 C4 108.0(3) no
P4 C4 C3 110.4(3) no
S1 C5 S2 112.5(3) yes
P1 C10 C11 120.2(3) no
P1 C10 C15 121.9(3) no
C11 C10 C15 117.8(3) no
C10 C11 C12 121.2(4) no
C11 C12 C13 119.9(4) no
C12 C13 C14 119.9(3) no
C13 C14 C15 120.1(4) no
C10 C15 C14 121.0(4) no
P1 C20 C21 117.1(3) no
P1 C20 C25 124.4(3) no
C21 C20 C25 118.4(4) no
C20 C21 C22 121.4(4) no
C21 C22 C23 119.3(4) no
C22 C23 C24 120.2(4) no
C23 C24 C25 120.3(4) no
C20 C25 C24 120.3(4) no
P2 C30 C31 124.0(3) no
P2 C30 C35 118.3(3) no
C31 C30 C35 117.8(4) no
C30 C31 C32 121.1(4) no
C31 C32 C33 120.3(4) no
C32 C33 C34 120.0(4) no
C33 C34 C35 119.4(4) no
C30 C35 C34 121.4(4) no
P2 C40 C41 124.4(3) no
P2 C40 C45 117.6(3) no
C41 C40 C45 118.0(3) no
C40 C41 C42 120.9(4) no
C41 C42 C43 121.0(3) no
C42 C43 C44 118.4(3) no
C43 C44 C45 120.7(4) no
C40 C45 C44 120.9(3) no
P3 C50 C51 119.1(3) no
P3 C50 C55 122.6(3) no
C51 C50 C55 118.3(4) no
C50 C51 C52 120.2(4) no
C51 C52 C53 120.9(4) no
C52 C53 C54 119.5(4) no
C53 C54 C55 119.9(4) no
C50 C55 C54 121.2(3) no
P3 C60 C61 120.7(3) no
P3 C60 C65 120.7(3) no
C61 C60 C65 118.2(4) no
C60 C61 C62 121.1(4) no
C61 C62 C63 120.0(4) no
C62 C63 C64 119.8(4) no
C63 C64 C65 120.5(4) no
C60 C65 C64 120.4(4) no
P4 C70 C71 119.9(3) no
P4 C70 C75 121.4(3) no
C71 C70 C75 118.5(3) no
C70 C71 C72 120.2(4) no
C71 C72 C73 120.4(5) no
C72 C73 C74 119.5(4) no
C73 C74 C75 120.1(5) no
C70 C75 C74 121.3(5) no
P4 C80 C81 119.8(3) no
P4 C80 C85 122.6(3) no
C81 C80 C85 117.6(4) no
C80 C81 C82 121.6(4) no
C81 C82 C83 120.2(4) no
C82 C83 C84 118.8(4) no
C83 C84 C85 121.3(4) no
C80 C85 C84 120.5(4) no
P1 C1 H1A 110.52 no
P1 C1 H1B 110.58 no
C2 C1 H1A 110.69 no
C2 C1 H1B 110.62 no
H1A C1 H1B 108.76 no
P2 C2 H2A 109.32 no
P2 C2 H2B 109.27 no
C1 C2 H2A 109.42 no
C1 C2 H2B 109.29 no
H2A C2 H2B 107.89 no
P3 C3 H3A 110.15 no
P3 C3 H3B 110.09 no
C4 C3 H3A 110.20 no
C4 C3 H3B 110.11 no
H3A C3 H3B 108.32 no
P4 C4 H4A 109.60 no
P4 C4 H4B 109.56 no
C3 C4 H4A 109.61 no
C3 C4 H4B 109.46 no
H4A C4 H4B 108.14 no
S1 C5 H5 124(2) no
S2 C5 H5 123(2) no
C10 C11 H11 119.28 no
C12 C11 H11 119.50 no
C11 C12 H12 120.02 no
C13 C12 H12 120.06 no
C12 C13 H13 119.99 no
C14 C13 H13 120.12 no
C13 C14 H14 119.92 no
C15 C14 H14 119.95 no
C10 C15 H15 119.45 no
C14 C15 H15 119.55 no
C20 C21 H21 119.27 no
C22 C21 H21 119.28 no
C21 C22 H22 120.34 no
C23 C22 H22 120.33 no
C22 C23 H23 119.90 no
C24 C23 H23 119.88 no
C23 C24 H24 119.86 no
C25 C24 H24 119.81 no
C20 C25 H25 119.84 no
C24 C25 H25 119.90 no
C30 C31 H31 119.36 no
C32 C31 H31 119.52 no
C31 C32 H32 119.84 no
C33 C32 H32 119.83 no
C32 C33 H33 120.05 no
C34 C33 H33 119.98 no
C33 C34 H34 120.28 no
C35 C34 H34 120.28 no
C30 C35 H35 119.36 no
C34 C35 H35 119.28 no
C40 C41 H41 119.58 no
C42 C41 H41 119.56 no
C41 C42 H42 119.48 no
C43 C42 H42 119.48 no
C42 C43 H43 120.85 no
C44 C43 H43 120.73 no
C43 C44 H44 119.60 no
C45 C44 H44 119.68 no
C40 C45 H45 119.53 no
C44 C45 H45 119.55 no
C50 C51 H51 119.84 no
C52 C51 H51 119.94 no
C51 C52 H52 119.54 no
C53 C52 H52 119.57 no
C52 C53 H53 120.27 no
C54 C53 H53 120.26 no
C53 C54 H54 120.05 no
C55 C54 H54 120.06 no
C50 C55 H55 119.36 no
C54 C55 H55 119.44 no
C60 C61 H61 119.51 no
C62 C61 H61 119.40 no
C61 C62 H62 120.04 no
C63 C62 H62 119.98 no
C62 C63 H63 120.14 no
C64 C63 H63 120.06 no
C63 C64 H64 119.72 no
C65 C64 H64 119.77 no
C60 C65 H65 119.81 no
C64 C65 H65 119.79 no
C70 C71 H71 119.89 no
C72 C71 H71 119.92 no
C71 C72 H72 119.82 no
C73 C72 H72 119.78 no
C72 C73 H73 120.29 no
C74 C73 H73 120.24 no
C73 C74 H74 120.01 no
C75 C74 H74 119.89 no
C70 C75 H75 119.24 no
C74 C75 H75 119.42 no
C80 C81 H81 119.10 no
C82 C81 H81 119.30 no
C81 C82 H82 119.90 no
C83 C82 H82 119.94 no
C82 C83 H83 120.63 no
C84 C83 H83 120.61 no
C83 C84 H84 119.34 no
C85 C84 H84 119.36 no
C80 C85 H85 119.65 no
C84 C85 H85 119.82 no
C91 C90 C95 119.8(4) no
C90 C91 C92 119.8(4) no
C91 C92 C93 120.1(4) no
C92 C93 C94 119.6(4) no
C93 C94 C95 120.4(4) no
C90 C95 C94 120.2(4) no
C91 C90 H90 120.16 no
C95 C90 H90 120.09 no
C90 C91 H91 120.15 no
C92 C91 H91 120.03 no
C91 C92 H92 119.88 no
C93 C92 H92 120.01 no
C92 C93 H93 120.11 no
C94 C93 H93 120.25 no
C93 C94 H94 119.83 no
C95 C94 H94 119.72 no
C90 C95 H95 119.91 no
C94 C95 H95 119.86 no
C101 C100 C105 119.8(15) no
C100 C101 C102 120.1(16) no
C101 C102 C103 120(2) no
C102 C103 C104 120.6(16) no
C103 C104 C105 119.9(10) no
C100 C105 C104 119.5(12) no
C101 C100 H100 120.03 no
C105 C100 H100 120.15 no
C100 C101 H101 120.26 no
C102 C101 H101 119.62 no
C101 C102 H102 119.83 no
C103 C102 H102 120.14 no
C102 C103 H103 119.64 no
C104 C103 H103 119.79 no
C103 C104 H104 120.11 no
C105 C104 H104 120.02 no
C100 C105 H105 120.20 no
C104 C105 H105 120.32 no
C113 C112 C117 120.0(4) no
C112 C113 C114 120.0(4) no
C113 C114 C115 120.0(3) no
C114 C115 C116 120.0(4) no
C115 C116 C117 120.0(4) no
C112 C117 C116 120.0(3) no
C113 C112 H112 119.98 no
C117 C112 H112 119.98 no
C112 C113 H113 120.10 no
C114 C113 H113 119.92 no
C113 C114 H114 120.06 no
C115 C114 H114 119.97 no
C114 C115 H115 120.05 no
C116 C115 H115 119.93 no
C115 C116 H116 119.99 no
C117 C116 H116 120.06 no
C112 C117 H117 119.99 no
C116 C117 H117 119.99 no
C107 C106 C111 121(4) no
C106 C107 C108 117(3) no
C107 C108 C109 121(4) no
C108 C109 C110 122(3) no
C109 C110 C111 116(2) no
C106 C111 C110 122(2) no
C107 C106 H106 119.38 no
C111 C106 H106 119.31 no
C106 C107 H107 121.59 no
C108 C107 H107 121.18 no
C107 C108 H108 119.79 no
C109 C108 H108 119.21 no
C108 C109 H109 118.92 no
C110 C109 H109 118.91 no
C109 C110 H110 122.17 no
C111 C110 H110 121.47 no
C106 C111 H111 119.11 no
C110 C111 H111 119.20 no
C119 C118 C123 132.3(4) no
C118 C119 C120 116.9(3) no
C119 C120 C121 116.7(3) no
C120 C121 C122 126.8(4) no
C121 C122 C123 116.8(3) no
C118 C123 C122 109.1(3) no
C119 C118 H118 113.87 no
C123 C118 H118 113.86 no
C118 C119 H119 121.53 no
C120 C119 H119 121.55 no
C119 C120 H120 121.71 no
C121 C120 H120 121.63 no
C120 C121 H121 116.56 no
C122 C121 H121 116.63 no
C121 C122 H122 121.58 no
C123 C122 H122 121.59 no
C118 C123 H123 125.44 no
C122 C123 H123 125.43 no

loop_
_geom_bond_atom_site_label_1
_geom_bond_atom_site_label_2
_geom_bond_site_symmetry_1
_geom_bond_site_symmetry_2
_geom_bond_distance
_geom_bond_publ_flag
Tc S1 . . 2.4866(14) yes
Tc S2 . . 2.4548(15) yes
Tc P1 . . 2.3650(14) yes
Tc P2 . . 2.3632(14) yes
Tc P3 . . 2.3566(14) yes
Tc P4 . . 2.3884(14) yes
S1 C5 . . 1.673(4) no
S2 C5 . . 1.666(4) no
P1 C1 . . 1.846(5) no
P1 C10 . . 1.838(3) no
P1 C20 . . 1.853(5) no
P2 C2 . . 1.862(4) no
P2 C30 . . 1.848(4) no
P2 C40 . . 1.869(4) no
P3 C3 . . 1.857(4) no
P3 C50 . . 1.852(4) no
P3 C60 . . 1.869(4) no
P4 C4 . . 1.857(5) no
P4 C70 . . 1.844(3) no
P4 C80 . . 1.858(5) no
C1 C2 . . 1.525(5) no
C3 C4 . . 1.525(6) no
C10 C11 . . 1.394(6) no
C10 C15 . . 1.400(6) no
C11 C12 . . 1.384(5) no
C12 C13 . . 1.385(6) no
C13 C14 . . 1.382(6) no
C14 C15 . . 1.383(5) no
C20 C21 . . 1.395(6) no
C20 C25 . . 1.397(6) no
C21 C22 . . 1.393(6) no
C22 C23 . . 1.389(6) no
C23 C24 . . 1.380(6) no
C24 C25 . . 1.400(6) no
C30 C31 . . 1.387(6) no
C30 C35 . . 1.407(5) no
C31 C32 . . 1.399(6) no
C32 C33 . . 1.372(7) no
C33 C34 . . 1.397(6) no
C34 C35 . . 1.390(6) no
C40 C41 . . 1.398(5) no
C40 C45 . . 1.393(6) no
C41 C42 . . 1.383(5) no
C42 C43 . . 1.385(6) no
C43 C44 . . 1.394(5) no
C44 C45 . . 1.386(5) no
C50 C51 . . 1.406(5) no
C50 C55 . . 1.386(6) no
C51 C52 . . 1.384(6) no
C52 C53 . . 1.384(7) no
C53 C54 . . 1.384(7) no
C54 C55 . . 1.394(6) no
C60 C61 . . 1.385(6) no
C60 C65 . . 1.401(6) no
C61 C62 . . 1.392(6) no
C62 C63 . . 1.381(6) no
C63 C64 . . 1.375(6) no
C64 C65 . . 1.390(6) no
C70 C71 . . 1.382(6) no
C70 C75 . . 1.392(7) no
C71 C72 . . 1.394(6) no
C72 C73 . . 1.386(8) no
C73 C74 . . 1.374(8) no
C74 C75 . . 1.377(7) no
C80 C81 . . 1.387(6) no
C80 C85 . . 1.401(6) no
C81 C82 . . 1.383(6) no
C82 C83 . . 1.386(6) no
C83 C84 . . 1.378(7) no
C84 C85 . . 1.378(6) no
C1 H1A . . .9897 no
C1 H1B . . .9899 no
C2 H2A . . .9893 no
C2 H2B . . .9913 no
C3 H3A . . .9895 no
C3 H3B . . .9905 no
C4 H4A . . .9885 no
C4 H4B . . .9898 no
C5 H5 . . .91(4) no
C11 H11 . . .9495 no
C12 H12 . . .9501 no
C13 H13 . . .9499 no
C14 H14 . . .9490 no
C15 H15 . . .9507 no
C21 H21 . . .9504 no
C22 H22 . . .9499 no
C23 H23 . . .9511 no
C24 H24 . . .9498 no
C25 H25 . . .9495 no
C31 H31 . . .9499 no
C32 H32 . . .9494 no
C33 H33 . . .9495 no
C34 H34 . . .9490 no
C35 H35 . . .9501 no
C41 H41 . . .9498 no
C42 H42 . . .9504 no
C43 H43 . . .9502 no
C44 H44 . . .9499 no
C45 H45 . . .9505 no
C51 H51 . . .9502 no
C52 H52 . . .9499 no
C53 H53 . . .9509 no
C54 H54 . . .9507 no
C55 H55 . . .9509 no
C61 H61 . . .9495 no
C62 H62 . . .9499 no
C63 H63 . . .9500 no
C64 H64 . . .9494 no
C65 H65 . . .9487 no
C71 H71 . . .9491 no
C72 H72 . . .9499 no
C73 H73 . . .9505 no
C74 H74 . . .9507 no
C75 H75 . . .9498 no
C81 H81 . . .9505 no
C82 H82 . . .9510 no
C83 H83 . . .9498 no
C84 H84 . . .9497 no
C85 H85 . . .9492 no
C90 C91 . . 1.384(7) no
C90 C95 . . 1.374(7) no
C91 C92 . . 1.384(7) no
C92 C93 . . 1.391(7) no
C93 C94 . . 1.363(7) no
C94 C95 . . 1.388(7) no
C90 H90 . . .9504 no
C91 H91 . . .9505 no
C92 H92 . . .9487 no
C93 H93 . . .9502 no
C94 H94 . . .9506 no
C95 H95 . . .9496 no
C100 C101 . . 1.39(3) no
C100 C105 . . 1.370(17) no
C101 C102 . . 1.38(3) no
C102 C103 . . 1.38(2) no
C103 C104 . . 1.36(2) no
C104 C105 . . 1.420(15) no
C100 H100 . . .9504 no
C101 H101 . . .9487 no
C102 H102 . . .9473 no
C103 H103 . . .9498 no
C104 H104 . . .9493 no
C105 H105 . . .9498 no
C112 C113 . . 1.388(4) no
C112 C117 . . 1.390(5) no
C113 C114 . . 1.389(6) no
C114 C115 . . 1.390(5) no
C115 C116 . . 1.390(4) no
C116 C117 . . 1.388(6) no
C112 H112 . . .9522 no
C113 H113 . . .9501 no
C114 H114 . . .9506 no
C115 H115 . . .9508 no
C116 H116 . . .9496 no
C117 H117 . . .9505 no
C106 C107 . . 1.40(6) no
C106 C111 . . 1.33(3) no
C107 C108 . . 1.39(6) no
C108 C109 . . 1.39(4) no
C109 C110 . . 1.34(4) no
C110 C111 . . 1.45(3) no
C106 H106 . . .9490 no
C107 H107 . . .9484 no
C108 H108 . . .9424 no
C109 H109 . . .9483 no
C110 H110 . . .9477 no
C111 H111 . . .9497 no
C118 C119 . . 1.496(5) no
C118 C123 . . 1.124(5) no
C119 C120 . . 1.363(6) no
C120 C121 . . 1.431(5) no
C121 C122 . . 1.213(5) no
C122 C123 . . 1.757(6) no
C118 H118 . . .9496 no
C119 H119 . . .9500 no
C120 H120 . . .9502 no
C121 H121 . . .9493 no
C122 H122 . . .9499 no
C123 H123 . . .9514 no

loop_
_geom_hbond_atom_site_label_D
_geom_hbond_atom_site_label_H
_geom_hbond_atom_site_label_A
_geom_hbond_distance_DH
_geom_hbond_distance_HA
_geom_hbond_distance_DA
_geom_hbond_angle_DHA
_geom_hbond_publ_flag
C11 H11 S1 .9495 2.7329 3.469(4) 134.85 no
C21 H21 S1 .9504 2.8395 3.675(5) 147.23 no
C45 H45 S2 .9505 2.6107 3.199(4) 120.44 no
C61 H61 S1 .9495 2.5450 3.438(5) 156.84 no
C71 H71 S2 .9491 2.8167 3.587(4) 139.00 no
C105 H105 S1 .9498 2.8797 3.544(11) 127.94 no

loop_
_geom_torsion_atom_site_label_1
_geom_torsion_atom_site_label_2
_geom_torsion_atom_site_label_3
_geom_torsion_atom_site_label_4
_geom_torsion
_geom_torsion_publ_flag
S2 Tc S1 C5 -2.29(15) no
P1 Tc S1 C5 -101.29(15) no
P3 Tc S1 C5 164.66(15) no
P4 Tc S1 C5 83.56(15) no
S1 Tc S2 C5 2.30(15) no
P1 Tc S2 C5 88.52(15) no
P2 Tc S2 C5 171.26(15) no
P4 Tc S2 C5 -88.68(15) no
S1 Tc P1 C1 -174.01(14) no
S1 Tc P1 C10 -52.80(17) no
S1 Tc P1 C20 68.72(16) no
S2 Tc P1 C1 117.92(14) no
S2 Tc P1 C10 -120.86(17) no
S2 Tc P1 C20 .65(16) no
P2 Tc P1 C1 23.30(14) no
P2 Tc P1 C10 144.51(17) no
P2 Tc P1 C20 -93.97(16) no
P3 Tc P1 C1 -70.60(14) no
P3 Tc P1 C10 50.61(17) no
P3 Tc P1 C20 172.13(15) no
S2 Tc P2 C2 -96.07(15) no
S2 Tc P2 C30 142.78(14) no
S2 Tc P2 C40 14.24(16) no
P1 Tc P2 C2 1.44(15) no
P1 Tc P2 C30 -119.71(14) no
P1 Tc P2 C40 111.74(16) no
P3 Tc P2 C2 94.92(15) no
P3 Tc P2 C30 -26.23(14) no
P3 Tc P2 C40 -154.78(16) no
P4 Tc P2 C2 177.05(15) no
P4 Tc P2 C30 55.90(14) no
P4 Tc P2 C40 -72.65(16) no
S1 Tc P3 C3 -112.45(15) no
S1 Tc P3 C50 129.35(14) no
S1 Tc P3 C60 -3.33(15) no
P1 Tc P3 C3 157.07(15) no
P1 Tc P3 C50 38.88(14) no
P1 Tc P3 C60 -93.81(15) no
P2 Tc P3 C3 74.75(15) no
P2 Tc P3 C50 -43.44(14) no
P2 Tc P3 C60 -176.12(15) no
P4 Tc P3 C3 -25.11(15) no
P4 Tc P3 C50 -143.30(14) no
P4 Tc P3 C60 84.01(15) no
S1 Tc P4 C4 105.74(14) no
S1 Tc P4 C70 -132.01(18) no
S1 Tc P4 C80 -10.66(15) no
S2 Tc P4 C4 174.11(14) no
S2 Tc P4 C70 -63.65(18) no
S2 Tc P4 C80 57.71(15) no
P2 Tc P4 C4 -90.87(14) no
P2 Tc P4 C70 31.38(18) no
P2 Tc P4 C80 152.73(15) no
P3 Tc P4 C4 2.09(15) no
P3 Tc P4 C70 124.34(18) no
P3 Tc P4 C80 -114.31(15) no
Tc S1 C5 S2 3.4(2) no
Tc S2 C5 S1 -3.4(2) no
C20 P1 C1 C2 80.1(3) no
C1 P1 C10 C15 -49.4(4) no
C20 P1 C10 C15 54.9(4) no
Tc P1 C1 C2 -48.7(3) no
Tc P1 C20 C21 -60.1(3) no
Tc P1 C10 C11 9.8(4) no
C1 P1 C10 C11 132.8(4) no
C20 P1 C10 C11 -122.9(4) no
Tc P1 C10 C15 -172.5(3) no
C10 P1 C20 C25 -103.6(3) no
C1 P1 C20 C25 2.6(3) no
C10 P1 C20 C21 73.4(3) no
Tc P1 C20 C25 122.9(3) no
C1 P1 C20 C21 179.5(3) no
C10 P1 C1 C2 179.7(3) no
C40 P2 C2 C1 -158.6(3) no
C40 P2 C30 C31 -106.6(3) no
C30 P2 C2 C1 101.3(3) no
C30 P2 C40 C41 -5.8(4) no
Tc P2 C40 C41 133.6(3) no
Tc P2 C30 C31 115.9(3) no
Tc P2 C40 C45 -46.2(4) no
Tc P2 C2 C1 -32.4(3) no
Tc P2 C30 C35 -65.7(3) no
C2 P2 C30 C31 -7.8(3) no
C2 P2 C40 C41 -109.9(4) no
C40 P2 C30 C35 71.8(3) no
C2 P2 C30 C35 170.6(3) no
C2 P2 C40 C45 70.3(4) no
C30 P2 C40 C45 174.4(3) no
C50 P3 C3 C4 -177.2(3) no
Tc P3 C3 C4 49.5(3) no
Tc P3 C60 C61 -14.6(4) no
C3 P3 C60 C61 100.8(3) no
C60 P3 C3 C4 -78.1(3) no
C60 P3 C50 C51 59.9(4) no
C3 P3 C50 C55 -23.0(4) no
C60 P3 C50 C55 -120.0(4) no
C50 P3 C60 C61 -157.5(3) no
Tc P3 C60 C65 172.7(3) no
C3 P3 C60 C65 -71.9(3) no
C50 P3 C60 C65 29.7(3) no
Tc P3 C50 C51 -81.8(4) no
C3 P3 C50 C51 156.8(4) no
Tc P3 C50 C55 98.3(4) no
C70 P4 C80 C81 45.0(3) no
Tc P4 C70 C75 -159.0(3) no
Tc P4 C70 C71 25.6(4) no
C80 P4 C70 C71 -105.6(4) no
C4 P4 C70 C75 -33.6(4) no
Tc P4 C80 C85 88.8(3) no
C4 P4 C70 C71 151.0(4) no
C4 P4 C80 C81 149.7(3) no
C70 P4 C80 C85 -136.7(3) no
Tc P4 C80 C81 -89.5(3) no
C4 P4 C80 C85 -32.0(3) no
C80 P4 C70 C75 69.8(4) no
C80 P4 C4 C3 154.0(2) no
Tc P4 C4 C3 27.2(3) no
C70 P4 C4 C3 -106.7(3) no
P1 C1 C2 P2 51.2(3) no
P3 C3 C4 P4 -48.2(3) no
C15 C10 C11 C12 1.6(7) no
P1 C10 C15 C14 -178.9(3) no
C11 C10 C15 C14 -1.1(6) no
P1 C10 C11 C12 179.4(3) no
C10 C11 C12 C13 -1.1(7) no
C11 C12 C13 C14 .1(7) no
C12 C13 C14 C15 .4(7) no
C13 C14 C15 C10 .1(8) no
C21 C20 C25 C24 -1.2(5) no
P1 C20 C21 C22 -175.8(3) no
C25 C20 C21 C22 1.4(5) no
P1 C20 C25 C24 175.7(2) no
C20 C21 C22 C23 -.6(6) no
C21 C22 C23 C24 -.3(6) no
C22 C23 C24 C25 .4(5) no
C23 C24 C25 C20 .3(5) no
P2 C30 C31 C32 177.7(3) no
C35 C30 C31 C32 -.8(6) no
P2 C30 C35 C34 -177.6(3) no
C31 C30 C35 C34 1.0(5) no
C30 C31 C32 C33 -.2(6) no
C31 C32 C33 C34 1.1(7) no
C32 C33 C34 C35 -.8(6) no
C33 C34 C35 C30 -.2(6) no
P2 C40 C45 C44 178.0(3) no
C45 C40 C41 C42 .4(7) no
P2 C40 C41 C42 -179.4(3) no
C41 C40 C45 C44 -1.7(7) no
C40 C41 C42 C43 1.2(7) no
C41 C42 C43 C44 -1.3(7) no
C42 C43 C44 C45 .0(7) no
C43 C44 C45 C40 1.6(7) no
P3 C50 C55 C54 179.9(5) no
P3 C50 C51 C52 179.9(7) no
C51 C50 C55 C54 .0(7) no
C55 C50 C51 C52 -.2(7) no
C50 C51 C52 C53 -.2(7) no
C51 C52 C53 C54 .9(7) no
C52 C53 C54 C55 -1.1(7) no
C53 C54 C55 C50 .6(7) no
C61 C60 C65 C64 -.5(5) no
P3 C60 C65 C64 172.5(3) no
P3 C60 C61 C62 -172.6(3) no
C65 C60 C61 C62 .4(6) no
C60 C61 C62 C63 -.1(6) no
C61 C62 C63 C64 -.1(6) no
C62 C63 C64 C65 .0(6) no
C63 C64 C65 C60 .3(6) no
P4 C70 C71 C72 176.6(4) no
C75 C70 C71 C72 1.1(7) no
C71 C70 C75 C74 -1.8(7) no
P4 C70 C75 C74 -177.2(4) no
C70 C71 C72 C73 -.1(8) no
C71 C72 C73 C74 -.1(9) no
C72 C73 C74 C75 -.5(8) no
C73 C74 C75 C70 1.5(8) no
P4 C80 C85 C84 178.6(3) no
P4 C80 C81 C82 -179.4(3) no
C81 C80 C85 C84 -3.1(6) no
C85 C80 C81 C82 2.2(6) no
C80 C81 C82 C83 .1(7) no
C81 C82 C83 C84 -1.7(7) no
C82 C83 C84 C85 .8(7) no
C83 C84 C85 C80 1.6(6) no
C95 C90 C91 C92 -.5(7) no
C91 C90 C95 C94 .9(7) no
C90 C91 C92 C93 -.2(7) no
C91 C92 C93 C94 .5(7) no
C92 C93 C94 C95 -.1(7) no
C93 C94 C95 C90 -.6(7) no
C105 C100 C101 C102 4(4) no
C101 C100 C105 C104 -1(3) no
C105 C100 C101 H101 -177.41 no
H100 C100 C101 C102 -176.66 no
H100 C100 C101 H101 2.31 no
C101 C100 C105 H105 179.01 no
H100 C100 C105 C104 179.27 no
H100 C100 C105 H105 -.70 no
C100 C101 C102 H102 177.06 no
H101 C101 C102 C103 177.16 no
H101 C101 C102 H102 -1.91 no
C101 C102 C103 H103 -178.67 no
H102 C102 C103 C104 -179.48 no
H102 C102 C103 H103 .40 no
C102 C103 C104 H104 -178.92 no
H103 C103 C104 C105 -178.71 no
H103 C103 C104 H104 1.20 no
C103 C104 C105 H105 178.59 no
H104 C104 C105 C100 178.70 no
H104 C104 C105 H105 -1.32 no
C117 C112 C113 H113 -179.97 no
H112 C112 C113 C114 -180.00 no
H112 C112 C113 H113 .07 no
C113 C112 C117 H117 -179.96 no
H112 C112 C117 C116 179.96 no
H112 C112 C117 H117 .02 no
C112 C113 C114 H114 180.00 no
H113 C113 C114 C115 179.97 no
H113 C113 C114 H114 -.08 no
C113 C114 C115 H115 -179.98 no
H114 C114 C115 C116 -179.96 no
H114 C114 C115 H115 .07 no
C114 C115 C116 H116 -180.00 no
H115 C115 C116 C117 179.96 no
H115 C115 C116 H116 -.03 no
C115 C116 C117 H117 179.98 no
H116 C116 C117 C112 180.00 no
H116 C116 C117 H117 -.03 no
